data_2228626
loop_
_publ_author_name
'Doboszewski, Bogdan'
'da Silva, Paulo R.'
'Nazarenko, Alexander Y.'
'Nemykin, Victor N.'

_publ_section_title
;
 6-[Bis(ethoxycarbonyl)methyl]-6-deoxy-1,2;3,4-di-<i>O</i>-isopropylidene-<small>D</small>-galactopyranose
;
_journal_coeditor_code ZL2327
_journal_issue 12
_journal_name_full 'Acta Crystallographica Section E'
_journal_page_first o3217
_journal_page_last o3218
_journal_paper_doi 10.1107/S1600536810046921
_journal_volume 66
_journal_year 2010
_chemical_formula_iupac 'C19 H30 O9'
_chemical_formula_moiety 'C19 H30 O9'
_chemical_formula_sum 'C19 H30 O9'
_chemical_formula_weight 402.43
_chemical_melting_point 322
_chemical_name_systematic
;
6-[Bis(ethoxycarbonyl)methyl]-6-deoxy-1,2;3,4-di-<i>O</i>-isopropylidene-
D-galactopyranose
;
_space_group_IT_number 19
_symmetry_cell_setting orthorhombic
_symmetry_space_group_name_Hall 'P 2ac 2ab'
_symmetry_space_group_name_H-M 'P 21 21 21'
_atom_sites_solution_hydrogens geom
_atom_sites_solution_primary direct
_atom_sites_solution_secondary difmap
_audit_creation_method SHELXL-97
_cell_angle_alpha 90.00
_cell_angle_beta 90.00
_cell_angle_gamma 90.00
_cell_formula_units_Z 4
_cell_length_a 8.3287(4)
_cell_length_b 10.8895(4)
_cell_length_c 23.7706(16)
_cell_measurement_reflns_used 9579
_cell_measurement_temperature 292(2)
_cell_measurement_theta_max 68.17
_cell_measurement_theta_min 6.69
_cell_volume 2155.9(2)
_computing_cell_refinement '<i>HKL-2000</i> (Otwinowski & Minor, 1997)'
_computing_data_collection '<i>CrystalClear-SM Expert</i> (Rigaku, 2009)'
_computing_data_reduction '<i>CrystalClear-SM Expert</i> (Rigaku, 2009)'
_computing_molecular_graphics '<i>ORTEP-3 for Windows</i> (Farrugia, 1999)'
_computing_publication_material '<i>PLATON</i> (Spek, 2009)'
_computing_structure_refinement 'SHELXL97 (Sheldrick, 2008)'
_computing_structure_solution 'SHELXS97 (Sheldrick, 2008)'
_diffrn_ambient_temperature 292(2)
_diffrn_detector_area_resol_mean 10
_diffrn_measured_fraction_theta_full 0.996
_diffrn_measured_fraction_theta_max 0.996
_diffrn_measurement_device_type 'Rigaku R-AXIS RAPID II imaging plate'
_diffrn_measurement_method \w
_diffrn_radiation_monochromator graphite
_diffrn_radiation_type CuK\a
_diffrn_radiation_wavelength 1.54187
_diffrn_reflns_av_R_equivalents 0.0750
_diffrn_reflns_av_sigmaI/netI 0.0746
_diffrn_reflns_limit_h_max 9
_diffrn_reflns_limit_h_min -6
_diffrn_reflns_limit_k_max 10
_diffrn_reflns_limit_k_min -12
_diffrn_reflns_limit_l_max 19
_diffrn_reflns_limit_l_min -28
_diffrn_reflns_number 9353
_diffrn_reflns_theta_full 66.49
_diffrn_reflns_theta_max 66.49
_diffrn_reflns_theta_min 6.69
_diffrn_standards_decay_% 0
_diffrn_standards_interval_time 12
_diffrn_standards_number 9353
_exptl_absorpt_coefficient_mu 0.828
_exptl_absorpt_correction_T_max 0.840
_exptl_absorpt_correction_T_min 0.822
_exptl_absorpt_correction_type multi-scan
_exptl_absorpt_process_details
;
(<i>ABSCOR</i>; Higashi,1995)
;
_exptl_crystal_colour colourless
_exptl_crystal_density_diffrn 1.240
_exptl_crystal_density_method 'not measured'
_exptl_crystal_description prism
_exptl_crystal_F_000 864
_exptl_crystal_size_max 0.38
_exptl_crystal_size_mid 0.26
_exptl_crystal_size_min 0.21
_refine_diff_density_max 0.185
_refine_diff_density_min -0.154
_refine_ls_abs_structure_details 'Flack (1983),  1607 Friedel pairs'
_refine_ls_abs_structure_Flack 0.06(18)
_refine_ls_extinction_coef 0.0057(5)
_refine_ls_extinction_expression Fc^*^=kFc[1+0.001xFc^2^\l^3^/sin(2\q)]^-1/4^
_refine_ls_extinction_method SHELXL
_refine_ls_goodness_of_fit_ref 1.022
_refine_ls_hydrogen_treatment mixed
_refine_ls_matrix_type full
_refine_ls_number_parameters 275
_refine_ls_number_reflns 3745
_refine_ls_number_restraints 0
_refine_ls_restrained_S_all 1.022
_refine_ls_R_factor_all 0.0548
_refine_ls_R_factor_gt 0.0402
_refine_ls_shift/su_max 0.000
_refine_ls_shift/su_mean 0.000
_refine_ls_structure_factor_coef Fsqd
_refine_ls_weighting_details 'calc w=1/[\s^2^(Fo^2^)+(0.0285P)^2^+0.0000P] where P=(Fo^2^+2Fc^2^)/3'
_refine_ls_weighting_scheme calc
_refine_ls_wR_factor_gt 0.0875
_refine_ls_wR_factor_ref 0.0963
_reflns_number_gt 2824
_reflns_number_total 3745
_reflns_threshold_expression >2sigma(I)
_cod_data_source_file zl2327.cif
_cod_data_source_block I
_cod_database_code 2228626
_cod_database_fobs_code 2228626

loop_
_symmetry_equiv_pos_as_xyz
'x, y, z'
'-x+1/2, -y, z+1/2'
'x+1/2, -y+1/2, -z'
'-x, y+1/2, -z+1/2'

loop_
_atom_site_type_symbol
_atom_site_label
_atom_site_fract_x
_atom_site_fract_y
_atom_site_fract_z
_atom_site_U_iso_or_equiv
_atom_site_adp_type
_atom_site_calc_flag
_atom_site_refinement_flags
_atom_site_occupancy
_atom_site_disorder_assembly
_atom_site_disorder_group
O O1 0.30842(18) 0.05824(11) 0.37716(6) 0.0531(4) Uani d . 1 . .
O O2 0.2263(2) 0.25329(12) 0.35151(6) 0.0653(5) Uani d . 1 . .
O O3 0.2044(2) 0.30221(12) 0.44385(6) 0.0646(5) Uani d . 1 . .
O O4 0.0989(2) -0.00622(15) 0.48415(7) 0.0747(5) Uani d . 1 . .
O O5 0.3563(2) -0.07330(14) 0.48515(7) 0.0817(6) Uani d . 1 . .
O O6 0.6685(2) 0.16820(13) 0.27264(7) 0.0718(5) Uani d . 1 . .
O O7 0.7237(2) 0.22413(15) 0.36113(7) 0.0852(6) Uani d . 1 . .
O O8 0.7062(2) -0.17738(13) 0.31233(6) 0.0666(5) Uani d . 1 . .
O O9 0.8976(2) -0.03812(18) 0.32008(11) 0.1155(9) Uani d . 1 . .
C C1 0.1819(3) 0.14252(17) 0.37891(9) 0.0523(6) Uani d . 1 . .
H H1A 0.088(2) 0.1070(8) 0.3597(4) 0.063 Uiso d R 1 . .
C C2 0.1329(3) 0.18443(17) 0.43770(9) 0.0573(6) Uani d . 1 . .
H H2A 0.012(3) 0.1918(2) 0.43999(11) 0.069 Uiso d R 1 . .
C C3 0.1939(3) 0.10213(19) 0.48485(10) 0.0600(6) Uani d . 1 . .
H H3A 0.1836(4) 0.1456(10) 0.5227(8) 0.072 Uiso d R 1 . .
C C4 0.3665(3) 0.0557(2) 0.47632(9) 0.0566(6) Uani d . 1 . .
H H4A 0.4367(16) 0.0921(8) 0.5044(6) 0.068 Uiso d R 1 . .
C C5 0.4315(3) 0.0817(2) 0.41783(9) 0.0490(5) Uani d . 1 . .
H H5A 0.4630(7) 0.1708(18) 0.41554(10) 0.059 Uiso d R 1 . .
C C6 0.2124(3) 0.35512(18) 0.38911(9) 0.0580(6) Uani d . 1 . .
C C7 0.3592(3) 0.4335(2) 0.38497(12) 0.0860(10) Uani d . 1 . .
H H7A 0.3572(11) 0.4945(14) 0.4142(7) 0.129 Uiso d R 1 . .
H H7B 0.3615(12) 0.4733(15) 0.3489(6) 0.129 Uiso d R 1 . .
H H7C 0.4532(15) 0.3831(8) 0.3892(8) 0.129 Uiso d R 1 . .
C C8 0.0607(3) 0.4254(2) 0.37542(11) 0.0742(8) Uani d . 1 . .
H H8A 0.0457(11) 0.4951(13) 0.4040(6) 0.111 Uiso d R 1 . .
H H8B -0.0360(13) 0.3671(8) 0.3773(7) 0.111 Uiso d R 1 . .
H H8C 0.0694(9) 0.4617(14) 0.3357(6) 0.111 Uiso d R 1 . .
C C9 0.1971(3) -0.1063(2) 0.49989(10) 0.0657(7) Uani d . 1 . .
C C10 0.1486(5) -0.2177(2) 0.46606(14) 0.1124(13) Uani d . 1 . .
H H10A 0.034(2) -0.2405(13) 0.4754(7) 0.169 Uiso d R 1 . .
H H10B 0.222(2) -0.2886(14) 0.4756(8) 0.169 Uiso d R 1 . .
H H10C 0.157(3) -0.1985(8) 0.4246(7) 0.169 Uiso d R 1 . .
C C11 0.1883(4) -0.1306(3) 0.56235(11) 0.0901(10) Uani d . 1 . .
H H11A 0.0735(17) -0.1545(17) 0.5730(2) 0.135 Uiso d R 1 . .
H H11B 0.221(2) -0.0531(13) 0.5838(3) 0.135 Uiso d R 1 . .
H H11C 0.265(2) -0.2007(15) 0.5725(2) 0.135 Uiso d R 1 . .
C C12 0.5762(3) 0.00309(19) 0.40257(9) 0.0557(6) Uani d . 1 . .
H H12A 0.5494(4) -0.0868(13) 0.40954(15) 0.067 Uiso d R 1 . .
H H12B 0.6699(14) 0.0260(3) 0.4279(4) 0.067 Uiso d R 1 . .
C C13 0.6261(3) 0.01977(16) 0.34089(9) 0.0510(6) Uani d . 1 . .
H H13A 0.535(2) 0.0017(4) 0.3179(5) 0.061 Uiso d R 1 . .
C C14 0.6788(3) 0.1493(2) 0.32781(11) 0.0585(6) Uani d . 1 . .
C C15 0.7163(4) 0.2883(2) 0.25156(13) 0.0870(10) Uani d . 1 . .
H H15A 0.826(2) 0.3111(5) 0.2665(3) 0.104 Uiso d R 1 . .
H H15B 0.6368(15) 0.3532(13) 0.2641(3) 0.104 Uiso d R 1 . .
C C16 0.7196(4) 0.2807(2) 0.18966(12) 0.0887(10) Uani d . 1 . .
H H16A 0.799(2) 0.2184(16) 0.1779(2) 0.133 Uiso d R 1 . .
H H16B 0.750(2) 0.3614(13) 0.1739(3) 0.133 Uiso d R 1 . .
H H16C 0.6122(18) 0.2572(17) 0.1757(3) 0.133 Uiso d R 1 . .
C C17 0.7604(3) -0.0665(2) 0.32388(10) 0.0608(6) Uani d . 1 . .
C C18 0.8256(3) -0.2666(2) 0.29360(12) 0.0725(8) Uani d . 1 . .
H H18A 0.9058(14) -0.2830(3) 0.3248(5) 0.087 Uiso d R 1 . .
H H18B 0.8859(11) -0.2336(6) 0.2598(5) 0.087 Uiso d R 1 . .
C C19 0.7401(4) -0.3825(2) 0.27835(11) 0.0828(10) Uani d . 1 . .
H H19A 0.6860(18) -0.4159(10) 0.3119(5) 0.124 Uiso d R 1 . .
H H19B 0.8182(11) -0.4430(10) 0.2641(7) 0.124 Uiso d R 1 . .
H H19C 0.6597(18) -0.3651(4) 0.2490(6) 0.124 Uiso d R 1 . .

loop_
_atom_site_aniso_label
_atom_site_aniso_U_11
_atom_site_aniso_U_22
_atom_site_aniso_U_33
_atom_site_aniso_U_12
_atom_site_aniso_U_13
_atom_site_aniso_U_23
O1 0.0620(10) 0.0461(7) 0.0511(9) 0.0023(8) -0.0101(7) -0.0076(7)
O2 0.0976(13) 0.0470(8) 0.0515(9) 0.0008(8) 0.0044(9) 0.0014(6)
O3 0.0955(13) 0.0472(8) 0.0510(9) 0.0018(9) -0.0093(9) -0.0041(7)
O4 0.0744(13) 0.0687(10) 0.0811(13) -0.0030(10) 0.0129(9) 0.0232(9)
O5 0.0809(13) 0.0615(9) 0.1028(14) 0.0083(10) 0.0273(11) 0.0349(9)
O6 0.0982(15) 0.0526(8) 0.0645(11) -0.0142(9) 0.0074(10) 0.0135(8)
O7 0.1065(16) 0.0676(10) 0.0814(13) -0.0359(11) 0.0086(12) -0.0092(9)
O8 0.0630(11) 0.0515(8) 0.0854(12) -0.0037(9) 0.0082(10) -0.0091(8)
O9 0.0547(12) 0.0826(12) 0.209(3) -0.0130(11) 0.0071(14) -0.0325(14)
C1 0.0597(15) 0.0464(11) 0.0508(13) -0.0018(12) -0.0106(12) -0.0010(9)
C2 0.0730(18) 0.0486(12) 0.0504(14) 0.0037(12) 0.0039(12) -0.0024(10)
C3 0.0764(18) 0.0570(12) 0.0466(14) 0.0017(14) 0.0079(13) 0.0032(10)
C4 0.0679(17) 0.0551(12) 0.0467(13) -0.0024(13) -0.0017(12) 0.0068(11)
C5 0.0588(15) 0.0430(10) 0.0452(13) -0.0078(11) -0.0057(11) 0.0016(9)
C6 0.0759(18) 0.0446(11) 0.0534(14) 0.0025(13) -0.0021(13) 0.0002(10)
C7 0.087(2) 0.0612(15) 0.110(2) -0.0130(16) -0.0115(17) 0.0115(15)
C8 0.0827(19) 0.0598(14) 0.0800(19) 0.0081(15) -0.0057(14) 0.0083(13)
C9 0.0756(19) 0.0581(13) 0.0635(16) 0.0010(14) 0.0195(15) 0.0125(11)
C10 0.146(4) 0.0824(19) 0.108(3) -0.020(2) 0.013(2) -0.0156(18)
C11 0.109(2) 0.0972(19) 0.0644(17) 0.015(2) 0.0238(17) 0.0259(15)
C12 0.0600(15) 0.0517(11) 0.0555(15) -0.0035(13) -0.0012(12) 0.0091(10)
C13 0.0539(14) 0.0458(11) 0.0534(14) -0.0058(11) 0.0009(11) 0.0032(10)
C14 0.0595(17) 0.0515(12) 0.0645(16) -0.0050(12) 0.0059(13) 0.0027(11)
C15 0.113(3) 0.0524(13) 0.096(2) -0.0125(16) 0.026(2) 0.0189(14)
C16 0.091(2) 0.0784(17) 0.096(2) 0.0061(17) 0.0249(19) 0.0356(16)
C17 0.0568(17) 0.0571(13) 0.0684(16) -0.0068(13) 0.0037(13) -0.0003(12)
C18 0.0680(19) 0.0702(15) 0.0794(18) 0.0135(16) 0.0072(15) -0.0077(13)
C19 0.109(3) 0.0585(14) 0.0807(19) 0.0077(16) -0.0041(17) -0.0091(13)

loop_
_atom_type_symbol
_atom_type_description
_atom_type_scat_dispersion_real
_atom_type_scat_dispersion_imag
_atom_type_scat_source
C C 0.0181 0.0091 'International Tables Vol C Tables 4.2.6.8 and 6.1.1.4'
H H 0.0000 0.0000 'International Tables Vol C Tables 4.2.6.8 and 6.1.1.4'
O O 0.0492 0.0322 'International Tables Vol C Tables 4.2.6.8 and 6.1.1.4'

loop_
_geom_angle_atom_site_label_1
_geom_angle_atom_site_label_2
_geom_angle_atom_site_label_3
_geom_angle_site_symmetry_1
_geom_angle_site_symmetry_3
_geom_angle
_geom_angle_publ_flag
C1 O1 C5 . . 113.72(15) .
C1 O2 C6 . . 110.56(16) ?
C2 O3 C6 . . 106.90(15) ?
C9 O4 C3 . . 108.33(17) ?
C9 O5 C4 . . 110.03(18) ?
C14 O6 C15 . . 117.44(19) ?
C17 O8 C18 . . 116.12(19) ?
O1 C1 O2 . . 110.33(18) ?
O1 C1 C2 . . 115.16(18) .
O2 C1 C2 . . 103.64(15) ?
O1 C1 H1A . . 109.2 ?
O2 C1 H1A . . 109.2 ?
C2 C1 H1A . . 109.2 ?
O3 C2 C3 . . 108.38(19) ?
O3 C2 C1 . . 104.60(18) ?
C3 C2 C1 . . 114.14(18) .
O3 C2 H2A . . 109.8 ?
C3 C2 H2A . . 109.8 ?
C1 C2 H2A . . 109.8 ?
O4 C3 C2 . . 107.09(19) ?
O4 C3 C4 . . 104.26(18) ?
C2 C3 C4 . . 114.1(2) .
O4 C3 H3A . . 110.4 ?
C2 C3 H3A . . 110.4 ?
C4 C3 H3A . . 110.4 ?
O5 C4 C5 . . 109.92(18) ?
O5 C4 C3 . . 104.44(18) ?
C5 C4 C3 . . 113.11(19) .
O5 C4 H4A . . 109.7 ?
C5 C4 H4A . . 109.7 ?
C3 C4 H4A . . 109.7 ?
O1 C5 C4 . . 109.26(18) .
O1 C5 C12 . . 107.79(17) ?
C4 C5 C12 . . 113.28(17) ?
O1 C5 H5A . . 108.8 ?
C4 C5 H5A . . 108.8 ?
C12 C5 H5A . . 108.8 ?
O3 C6 O2 . . 105.14(15) ?
O3 C6 C7 . . 109.3(2) ?
O2 C6 C7 . . 109.6(2) ?
O3 C6 C8 . . 111.2(2) ?
O2 C6 C8 . . 109.00(19) ?
C7 C6 C8 . . 112.36(18) ?
C6 C7 H7A . . 109.5 ?
C6 C7 H7B . . 109.5 ?
H7A C7 H7B . . 109.5 ?
C6 C7 H7C . . 109.5 ?
H7A C7 H7C . . 109.5 ?
H7B C7 H7C . . 109.5 ?
C6 C8 H8A . . 109.5 ?
C6 C8 H8B . . 109.5 ?
H8A C8 H8B . . 109.5 ?
C6 C8 H8C . . 109.5 ?
H8A C8 H8C . . 109.5 ?
H8B C8 H8C . . 109.5 ?
O4 C9 O5 . . 106.31(17) ?
O4 C9 C11 . . 111.6(2) ?
O5 C9 C11 . . 109.4(2) ?
O4 C9 C10 . . 108.9(2) ?
O5 C9 C10 . . 108.8(2) ?
C11 C9 C10 . . 111.7(2) ?
C9 C10 H10A . . 109.5 ?
C9 C10 H10B . . 109.5 ?
H10A C10 H10B . . 109.5 ?
C9 C10 H10C . . 109.5 ?
H10A C10 H10C . . 109.5 ?
H10B C10 H10C . . 109.5 ?
C9 C11 H11A . . 109.5 ?
C9 C11 H11B . . 109.5 ?
H11A C11 H11B . . 109.5 ?
C9 C11 H11C . . 109.5 ?
H11A C11 H11C . . 109.5 ?
H11B C11 H11C . . 109.5 ?
C5 C12 C13 . . 112.06(17) ?
C5 C12 H12A . . 109.2 ?
C13 C12 H12A . . 109.2 ?
C5 C12 H12B . . 109.2 ?
C13 C12 H12B . . 109.2 ?
H12A C12 H12B . . 107.9 ?
C14 C13 C17 . . 108.06(19) ?
C14 C13 C12 . . 112.71(17) ?
C17 C13 C12 . . 112.42(17) ?
C14 C13 H13A . . 107.8 ?
C17 C13 H13A . . 107.8 ?
C12 C13 H13A . . 107.8 ?
O7 C14 O6 . . 124.5(2) ?
O7 C14 C13 . . 126.2(2) ?
O6 C14 C13 . . 109.2(2) ?
O6 C15 C16 . . 107.3(2) ?
O6 C15 H15A . . 110.2 ?
C16 C15 H15A . . 110.2 ?
O6 C15 H15B . . 110.2 ?
C16 C15 H15B . . 110.2 ?
H15A C15 H15B . . 108.5 ?
C15 C16 H16A . . 109.5 ?
C15 C16 H16B . . 109.5 ?
H16A C16 H16B . . 109.5 ?
C15 C16 H16C . . 109.5 ?
H16A C16 H16C . . 109.5 ?
H16B C16 H16C . . 109.5 ?
O9 C17 O8 . . 123.5(2) ?
O9 C17 C13 . . 124.7(2) ?
O8 C17 C13 . . 111.8(2) ?
O8 C18 C19 . . 108.2(2) ?
O8 C18 H18A . . 110.1 ?
C19 C18 H18A . . 110.1 ?
O8 C18 H18B . . 110.1 ?
C19 C18 H18B . . 110.1 ?
H18A C18 H18B . . 108.4 ?
C18 C19 H19A . . 109.5 ?
C18 C19 H19B . . 109.5 ?
H19A C19 H19B . . 109.5 ?
C18 C19 H19C . . 109.5 ?
H19A C19 H19C . . 109.5 ?
H19B C19 H19C . . 109.5 ?

loop_
_geom_bond_atom_site_label_1
_geom_bond_atom_site_label_2
_geom_bond_site_symmetry_2
_geom_bond_distance
_geom_bond_publ_flag
O1 C1 . 1.398(2) .
O1 C5 . 1.432(2) .
O2 C1 . 1.420(2) .
O2 C6 . 1.429(2) .
O3 C2 . 1.422(2) .
O3 C6 . 1.425(2) ?
O4 C9 . 1.413(3) ?
O4 C3 . 1.421(2) .
O5 C9 . 1.418(3) ?
O5 C4 . 1.423(3) .
O6 C14 . 1.330(3) .
O6 C15 . 1.456(2) .
O7 C14 . 1.196(3) .
O8 C17 . 1.317(3) .
O8 C18 . 1.460(3) .
O9 C17 . 1.187(3) .
C1 C2 . 1.526(3) .
C1 H1A . 0.9878 ?
C2 C3 . 1.523(3) .
C2 H2A . 1.0091 .
C3 C4 . 1.537(3) .
C3 H3A . 1.0200 .
C4 C5 . 1.518(3) .
C4 H4A . 0.9713 .
C5 C12 . 1.522(3) .
C5 H5A . 1.0065 .
C6 C7 . 1.494(3) ?
C6 C8 . 1.513(3) ?
C7 H7A . 0.9614 ?
C7 H7B . 0.9614 ?
C7 H7C . 0.9614 ?
C8 H8A . 1.0264 ?
C8 H8B . 1.0264 ?
C8 H8C . 1.0264 ?
C9 C11 . 1.510(3) ?
C9 C10 . 1.511(4) ?
C10 H10A . 1.0094 ?
C10 H10B . 1.0094 ?
C10 H10C . 1.0094 ?
C11 H11A . 1.0229 ?
C11 H11B . 1.0229 ?
C11 H11C . 1.0229 ?
C12 C13 . 1.535(3) .
C12 H12A . 1.0171 ?
C12 H12B . 1.0171 ?
C13 C14 . 1.509(3) .
C13 C17 . 1.515(3) .
C13 H13A . 0.9571 ?
C15 C16 . 1.474(4) .
C15 H15A . 1.0130 ?
C15 H15B . 1.0130 ?
C16 H16A . 0.9879 ?
C16 H16B . 0.9879 ?
C16 H16C . 0.9879 ?
C18 C19 . 1.494(3) .
C18 H18A . 1.0133 ?
C18 H18B . 1.0133 ?
C19 H19A . 0.9857 ?
C19 H19B . 0.9857 ?
C19 H19C . 0.9857 ?

loop_
_geom_hbond_atom_site_label_D
_geom_hbond_atom_site_label_H
_geom_hbond_atom_site_label_A
_geom_hbond_site_symmetry_A
_geom_hbond_distance_DH
_geom_hbond_distance_HA
_geom_hbond_distance_DA
_geom_hbond_angle_DHA
_geom_hbond_publ_flag
C1 H1A O9 1_455 0.98 2.43 3.381(3) 163 y
C5 H5A O7 . 1.01 2.59 3.185(3) 117 y
C8 H8B O7 1_455 1.03 2.56 3.577(3) 169 y
C12 H12A O5 . 1.02 2.42 2.811(3) 102 y
C13 H13A O1 . 0.96 2.43 2.814(3) 103 y
C16 H16B O1 4_655 0.99 2.51 3.422(3) 153 y

loop_
_geom_torsion_atom_site_label_1
_geom_torsion_atom_site_label_2
_geom_torsion_atom_site_label_3
_geom_torsion_atom_site_label_4
_geom_torsion_site_symmetry_1
_geom_torsion_site_symmetry_2
_geom_torsion_site_symmetry_3
_geom_torsion_site_symmetry_4
_geom_torsion
_geom_torsion_publ_flag
C5 O1 C1 O2 . . . . 78.7(2) ?
C5 O1 C1 C2 . . . . -38.2(2) .
C6 O2 C1 O1 . . . . -122.13(19) ?
C6 O2 C1 C2 . . . . 1.7(3) ?
C6 O3 C2 C3 . . . . 152.18(19) ?
C6 O3 C2 C1 . . . . 30.0(2) ?
O1 C1 C2 O3 . . . . 101.3(2) ?
O2 C1 C2 O3 . . . . -19.2(2) ?
O1 C1 C2 C3 . . . . -16.9(3) .
O2 C1 C2 C3 . . . . -137.5(2) ?
C9 O4 C3 C2 . . . . 145.74(19) ?
C9 O4 C3 C4 . . . . 24.4(2) ?
O3 C2 C3 O4 . . . . 169.21(18) ?
C1 C2 C3 O4 . . . . -74.7(3) ?
O3 C2 C3 C4 . . . . -76.0(2) ?
C1 C2 C3 C4 . . . . 40.2(3) .
C9 O5 C4 C5 . . . . -123.7(2) ?
C9 O5 C4 C3 . . . . -2.1(3) ?
O4 C3 C4 O5 . . . . -13.5(2) ?
C2 C3 C4 O5 . . . . -129.97(19) ?
O4 C3 C4 C5 . . . . 106.0(2) ?
C2 C3 C4 C5 . . . . -10.5(3) .
C1 O1 C5 C4 . . . . 69.3(2) .
C1 O1 C5 C12 . . . . -167.25(15) ?
O5 C4 C5 O1 . . . . 74.9(2) ?
C3 C4 C5 O1 . . . . -41.4(2) .
O5 C4 C5 C12 . . . . -45.3(3) ?
C3 C4 C5 C12 . . . . -161.60(18) ?
C2 O3 C6 O2 . . . . -29.2(3) ?
C2 O3 C6 C7 . . . . -146.7(2) ?
C2 O3 C6 C8 . . . . 88.7(2) ?
C1 O2 C6 O3 . . . . 16.5(3) ?
C1 O2 C6 C7 . . . . 133.8(2) ?
C1 O2 C6 C8 . . . . -102.8(2) ?
C3 O4 C9 O5 . . . . -26.3(2) ?
C3 O4 C9 C11 . . . . 93.0(3) ?
C3 O4 C9 C10 . . . . -143.3(2) ?
C4 O5 C9 O4 . . . . 17.1(3) ?
C4 O5 C9 C11 . . . . -103.5(2) ?
C4 O5 C9 C10 . . . . 134.2(2) ?
O1 C5 C12 C13 . . . . 51.9(2) ?
C4 C5 C12 C13 . . . . 172.91(19) ?
C5 C12 C13 C14 . . . . 62.8(2) ?
C5 C12 C13 C17 . . . . -174.81(18) ?
C15 O6 C14 O7 . . . . 0.4(4) ?
C15 O6 C14 C13 . . . . -179.3(2) ?
C17 C13 C14 O7 . . . . -104.0(3) ?
C12 C13 C14 O7 . . . . 20.9(4) ?
C17 C13 C14 O6 . . . . 75.7(3) ?
C12 C13 C14 O6 . . . . -159.4(2) ?
C14 O6 C15 C16 . . . . 171.0(2) ?
C18 O8 C17 O9 . . . . -0.5(4) ?
C18 O8 C17 C13 . . . . 177.98(19) ?
C14 C13 C17 O9 . . . . 23.8(3) ?
C12 C13 C17 O9 . . . . -101.2(3) ?
C14 C13 C17 O8 . . . . -154.6(2) ?
C12 C13 C17 O8 . . . . 80.4(2) ?
C17 O8 C18 C19 . . . . -175.6(2) ?

loop_
_cod_related_entry_id
_cod_related_entry_database
_cod_related_entry_code
1 ChemSpider 26231351
